data_4022626
loop_
_publ_author_name
'Elizabeth Malamidou-Xenikaki'
'Spyros Spyroudis'
'Maria Tsanakopoulou'
'Harald Krautscheid'

_publ_section_title
;
 Reactivity of Indanedioneketene Dimer with Amines
;
_journal_name_full 'Journal of Organic Chemistry'
_journal_page_first 502
_journal_page_last 508
_journal_paper_doi 10.1021/jo061879p
_journal_volume 72
_journal_year 2007
_chemical_formula_sum 'C27 H17 N O6'
_chemical_formula_weight 451.42
_chemical_name_systematic
; 
 ? 
;
_space_group_IT_number 14
_symmetry_cell_setting monoclinic
_symmetry_space_group_name_Hall '-P 2ybc'
_symmetry_space_group_name_H-M 'P 1 21/c 1'
_atom_sites_solution_hydrogens geom
_atom_sites_solution_primary direct
_atom_sites_solution_secondary difmap
_audit_creation_method SHELXL-97
_cell_angle_alpha 90.00
_cell_angle_beta 91.037(8)
_cell_angle_gamma 90.00
_cell_formula_units_Z 4
_cell_length_a 7.3809(4)
_cell_length_b 12.7529(8)
_cell_length_c 22.3545(15)
_cell_measurement_reflns_used 6383
_cell_measurement_temperature 213(2)
_cell_measurement_theta_max 25.8
_cell_measurement_theta_min 2.4
_cell_volume 2103.8(2)
_computing_cell_refinement 'STOE IPDS software'
_computing_data_collection 'STOE IPDS software'
_computing_data_reduction 'STOE IPDS software'
_computing_molecular_graphics 'Diamond2, Brandenburg'
_computing_structure_refinement 'SHELXL-97 (Sheldrick, 1997)'
_computing_structure_solution 'SHELXS-97 (Sheldrick, 1990)'
_diffrn_ambient_temperature 213(2)
_diffrn_measured_fraction_theta_full 0.994
_diffrn_measured_fraction_theta_max 0.994
_diffrn_measurement_device_type 'STOE IPDS-1'
_diffrn_measurement_method 'omega scans'
_diffrn_radiation_monochromator graphite
_diffrn_radiation_source 'fine-focus sealed tube'
_diffrn_radiation_type MoK\a
_diffrn_radiation_wavelength 0.71073
_diffrn_reflns_av_R_equivalents 0.0327
_diffrn_reflns_av_sigmaI/netI 0.0504
_diffrn_reflns_limit_h_max 8
_diffrn_reflns_limit_h_min -8
_diffrn_reflns_limit_k_max 15
_diffrn_reflns_limit_k_min -15
_diffrn_reflns_limit_l_max 26
_diffrn_reflns_limit_l_min -26
_diffrn_reflns_number 14949
_diffrn_reflns_theta_full 25.00
_diffrn_reflns_theta_max 25.00
_diffrn_reflns_theta_min 2.42
_diffrn_standards_number 0
_exptl_absorpt_coefficient_mu 0.102
_exptl_absorpt_correction_T_max 0.9899
_exptl_absorpt_correction_T_min 0.9750
_exptl_absorpt_correction_type none
_exptl_crystal_colour yellow
_exptl_crystal_density_diffrn 1.425
_exptl_crystal_density_method 'not measured'
_exptl_crystal_F_000 936
_exptl_crystal_size_max 0.25
_exptl_crystal_size_mid 0.12
_exptl_crystal_size_min 0.10
_refine_diff_density_max 0.306
_refine_diff_density_min -0.250
_refine_diff_density_rms 0.029
_refine_ls_extinction_method none
_refine_ls_goodness_of_fit_ref 0.814
_refine_ls_hydrogen_treatment mixed
_refine_ls_matrix_type full
_refine_ls_number_parameters 311
_refine_ls_number_reflns 3684
_refine_ls_number_restraints 0
_refine_ls_restrained_S_all 0.814
_refine_ls_R_factor_all 0.0541
_refine_ls_R_factor_gt 0.0308
_refine_ls_shift/su_max 0.000
_refine_ls_shift/su_mean 0.000
_refine_ls_structure_factor_coef Fsqd
_refine_ls_weighting_details 'calc w=1/[\s^2^(Fo^2^)+(0.0442P)^2^+0.0000P] where P=(Fo^2^+2Fc^2^)/3'
_refine_ls_weighting_scheme calc
_refine_ls_wR_factor_gt 0.0704
_refine_ls_wR_factor_ref 0.0742
_reflns_number_gt 2303
_reflns_number_total 3684
_reflns_threshold_expression >2sigma(I)
_cod_data_source_file jo061879psi20060912_033214.cif
_cod_data_source_block ip1-006
_cod_original_sg_symbol_H-M 'P 21/c'
_cod_database_code 4022626

loop_
_symmetry_equiv_pos_as_xyz
'x, y, z'
'x, -y+1/2, z+1/2'
'-x, -y, -z'
'-x, y-1/2, -z-1/2'

loop_
_atom_site_label
_atom_site_type_symbol
_atom_site_fract_x
_atom_site_fract_y
_atom_site_fract_z
_atom_site_U_iso_or_equiv
_atom_site_adp_type
_atom_site_occupancy
_atom_site_symmetry_multiplicity
_atom_site_calc_flag
_atom_site_refinement_flags
O1 O 0.28824(17) 0.28593(9) 0.44222(5) 0.0438(3) Uani 1 1 d .
O2 O 0.33572(17) 0.54040(9) 0.59471(5) 0.0395(3) Uani 1 1 d .
H H 0.329(4) 0.584(2) 0.5607(12) 0.102(9) Uiso 1 1 d .
O3 O 0.30764(18) 0.38455(10) 0.67529(5) 0.0491(4) Uani 1 1 d .
O4 O 0.32231(15) 0.49789(8) 0.47705(4) 0.0349(3) Uani 1 1 d .
O5 O 0.06935(17) 0.47137(9) 0.41981(6) 0.0487(3) Uani 1 1 d .
O6 O 0.31368(17) 0.71419(9) 0.50299(5) 0.0444(3) Uani 1 1 d .
C1 C 0.2393(2) 0.25317(12) 0.60243(7) 0.0329(4) Uani 1 1 d .
C2 C 0.2101(3) 0.17448(13) 0.64468(7) 0.0416(4) Uani 1 1 d .
H2 H 0.2201 0.1899 0.6857 0.050 Uiso 1 1 calc R
C3 C 0.1664(3) 0.07369(14) 0.62623(8) 0.0470(5) Uani 1 1 d .
H3 H 0.1448 0.0214 0.6549 0.056 Uiso 1 1 calc R
C4 C 0.1545(3) 0.04959(14) 0.56594(8) 0.0471(5) Uani 1 1 d .
H4 H 0.1255 -0.0190 0.5537 0.057 Uiso 1 1 calc R
C5 C 0.1851(2) 0.12644(13) 0.52362(8) 0.0423(4) Uani 1 1 d .
H5 H 0.1768 0.1097 0.4827 0.051 Uiso 1 1 calc R
C6 C 0.2280(2) 0.22846(12) 0.54122(7) 0.0328(4) Uani 1 1 d .
C7 C 0.2677(2) 0.30933(12) 0.49492(7) 0.0317(4) Uani 1 1 d .
C8 C 0.2856(2) 0.41676(12) 0.51673(7) 0.0304(4) Uani 1 1 d .
C9 C 0.3006(2) 0.44297(12) 0.57495(7) 0.0308(4) Uani 1 1 d .
C10 C 0.2844(2) 0.36164(13) 0.62245(7) 0.0339(4) Uani 1 1 d .
C11 C 0.1990(2) 0.52462(13) 0.43247(7) 0.0337(4) Uani 1 1 d .
C12 C 0.2504(2) 0.62637(12) 0.40844(7) 0.0325(4) Uani 1 1 d .
C13 C 0.2402(2) 0.66283(12) 0.34943(7) 0.0324(4) Uani 1 1 d .
C14 C 0.2665(2) 0.78000(12) 0.34938(7) 0.0323(4) Uani 1 1 d .
C15 C 0.3007(2) 0.80946(12) 0.40882(7) 0.0342(4) Uani 1 1 d .
C16 C 0.2924(2) 0.71424(13) 0.44784(7) 0.0339(4) Uani 1 1 d .
C17 C 0.2683(2) 0.85606(13) 0.30475(7) 0.0395(4) Uani 1 1 d .
H17 H 0.2452 0.8381 0.2646 0.047 Uiso 1 1 calc R
C18 C 0.3051(3) 0.95949(13) 0.32098(8) 0.0451(5) Uani 1 1 d .
H18 H 0.3051 1.0116 0.2912 0.054 Uiso 1 1 calc R
C19 C 0.3414(3) 0.98747(14) 0.37969(8) 0.0488(5) Uani 1 1 d .
H19 H 0.3673 1.0577 0.3894 0.059 Uiso 1 1 calc R
C20 C 0.3398(3) 0.91155(13) 0.42465(8) 0.0430(4) Uani 1 1 d .
H20 H 0.3648 0.9296 0.4647 0.052 Uiso 1 1 calc R
N1 N 0.2307(2) 0.60407(10) 0.29996(6) 0.0403(4) Uani 1 1 d .
C21 C 0.2535(4) 0.48915(14) 0.30124(8) 0.0639(6) Uani 1 1 d .
H21A H 0.2413 0.4616 0.2609 0.096 Uiso 1 1 calc R
H21B H 0.1614 0.4583 0.3262 0.096 Uiso 1 1 calc R
H21C H 0.3726 0.4720 0.3175 0.096 Uiso 1 1 calc R
C22 C 0.1961(2) 0.64952(12) 0.24125(7) 0.0347(4) Uani 1 1 d .
C23 C 0.0191(2) 0.67232(13) 0.22404(7) 0.0381(4) Uani 1 1 d .
H23 H -0.0767 0.6583 0.2500 0.046 Uiso 1 1 calc R
C24 C -0.0153(3) 0.71574(14) 0.16845(7) 0.0435(5) Uani 1 1 d .
H24 H -0.1348 0.7322 0.1566 0.052 Uiso 1 1 calc R
C25 C 0.1264(3) 0.73502(14) 0.13018(7) 0.0456(5) Uani 1 1 d .
H25 H 0.1026 0.7645 0.0923 0.055 Uiso 1 1 calc R
C26 C 0.3030(3) 0.71104(14) 0.14740(8) 0.0463(5) Uani 1 1 d .
H26 H 0.3986 0.7242 0.1212 0.056 Uiso 1 1 calc R
C27 C 0.3385(3) 0.66771(14) 0.20327(8) 0.0438(5) Uani 1 1 d .
H27 H 0.4578 0.6509 0.2152 0.053 Uiso 1 1 calc R

loop_
_atom_site_aniso_label
_atom_site_aniso_U_11
_atom_site_aniso_U_22
_atom_site_aniso_U_33
_atom_site_aniso_U_23
_atom_site_aniso_U_13
_atom_site_aniso_U_12
O1 0.0521(9) 0.0504(7) 0.0286(6) -0.0026(5) -0.0021(5) 0.0002(6)
O2 0.0463(8) 0.0343(7) 0.0379(7) -0.0039(5) 0.0019(6) -0.0019(5)
O3 0.0671(10) 0.0536(8) 0.0266(7) -0.0013(5) 0.0046(6) -0.0081(6)
O4 0.0352(7) 0.0383(6) 0.0309(6) 0.0111(5) -0.0059(5) -0.0040(5)
O5 0.0411(8) 0.0463(7) 0.0581(8) 0.0103(6) -0.0158(6) -0.0055(6)
O6 0.0535(9) 0.0509(7) 0.0288(6) -0.0034(5) 0.0002(5) 0.0019(6)
C1 0.0297(10) 0.0368(9) 0.0321(8) 0.0035(7) 0.0016(7) 0.0007(7)
C2 0.0469(12) 0.0435(11) 0.0344(9) 0.0087(8) 0.0038(8) 0.0025(8)
C3 0.0494(13) 0.0400(11) 0.0515(11) 0.0152(8) 0.0038(9) -0.0003(9)
C4 0.0508(13) 0.0330(10) 0.0573(12) 0.0032(8) -0.0037(9) -0.0048(9)
C5 0.0465(12) 0.0389(10) 0.0412(10) -0.0021(8) -0.0048(8) -0.0014(8)
C6 0.0306(10) 0.0349(9) 0.0327(9) 0.0022(7) -0.0013(7) 0.0008(7)
C7 0.0281(10) 0.0403(9) 0.0266(9) 0.0006(7) -0.0034(7) 0.0008(7)
C8 0.0273(10) 0.0343(9) 0.0294(8) 0.0072(7) -0.0008(7) -0.0016(7)
C9 0.0289(10) 0.0316(9) 0.0319(9) 0.0001(7) 0.0022(7) -0.0001(7)
C10 0.0325(10) 0.0438(10) 0.0254(9) 0.0002(7) 0.0031(7) 0.0010(8)
C11 0.0312(10) 0.0389(9) 0.0306(9) 0.0011(7) -0.0061(7) 0.0026(8)
C12 0.0383(10) 0.0307(9) 0.0284(8) 0.0020(7) -0.0043(7) 0.0024(7)
C13 0.0337(10) 0.0320(9) 0.0312(8) 0.0013(7) -0.0049(7) 0.0032(7)
C14 0.0328(10) 0.0299(8) 0.0341(9) 0.0003(7) -0.0015(7) 0.0035(7)
C15 0.0300(10) 0.0357(10) 0.0368(9) -0.0036(7) 0.0013(7) 0.0030(7)
C16 0.0305(10) 0.0422(9) 0.0291(9) -0.0014(7) 0.0003(7) 0.0039(7)
C17 0.0466(12) 0.0341(10) 0.0376(9) 0.0031(7) -0.0006(8) 0.0016(8)
C18 0.0486(12) 0.0341(10) 0.0526(11) 0.0092(8) 0.0028(9) -0.0011(8)
C19 0.0541(13) 0.0312(10) 0.0612(13) -0.0048(9) 0.0037(10) -0.0048(8)
C20 0.0447(12) 0.0407(10) 0.0437(10) -0.0092(8) 0.0018(9) 0.0004(8)
N1 0.0633(11) 0.0292(7) 0.0279(7) 0.0018(6) -0.0085(7) 0.0016(7)
C21 0.120(2) 0.0339(11) 0.0369(10) 0.0000(8) -0.0142(11) 0.0072(11)
C22 0.0501(12) 0.0284(8) 0.0253(8) 0.0013(7) -0.0046(8) 0.0021(8)
C23 0.0443(12) 0.0393(10) 0.0307(8) -0.0005(7) 0.0026(8) -0.0044(8)
C24 0.0479(12) 0.0437(10) 0.0384(10) 0.0039(8) -0.0104(9) -0.0002(9)
C25 0.0640(14) 0.0427(11) 0.0299(9) 0.0076(8) -0.0012(9) 0.0010(9)
C26 0.0583(14) 0.0438(10) 0.0374(10) 0.0078(8) 0.0137(9) 0.0052(9)
C27 0.0429(12) 0.0417(10) 0.0468(10) 0.0022(8) 0.0020(9) 0.0071(8)

loop_
_atom_type_symbol
_atom_type_description
_atom_type_scat_dispersion_real
_atom_type_scat_dispersion_imag
_atom_type_scat_source
C C 0.0033 0.0016 'International Tables Vol C Tables 4.2.6.8 and 6.1.1.4'
H H 0.0000 0.0000 'International Tables Vol C Tables 4.2.6.8 and 6.1.1.4'
O O 0.0106 0.0060 'International Tables Vol C Tables 4.2.6.8 and 6.1.1.4'
N N 0.0061 0.0033 'International Tables Vol C Tables 4.2.6.8 and 6.1.1.4'

loop_
_geom_angle_atom_site_label_1
_geom_angle_atom_site_label_2
_geom_angle_atom_site_label_3
_geom_angle
C11 O4 C8 120.66(13)
C2 C1 C6 119.33(15)
C2 C1 C10 120.02(14)
C6 C1 C10 120.64(14)
C3 C2 C1 120.18(16)
C4 C3 C2 120.41(16)
C3 C4 C5 120.02(16)
C4 C5 C6 120.48(16)
C5 C6 C1 119.56(15)
C5 C6 C7 119.68(14)
C1 C6 C7 120.73(14)
O1 C7 C8 122.46(14)
O1 C7 C6 121.76(14)
C8 C7 C6 115.75(13)
C9 C8 O4 114.69(13)
C9 C8 C7 124.14(14)
O4 C8 C7 120.15(13)
O2 C9 C8 124.04(14)
O2 C9 C10 115.29(13)
C8 C9 C10 120.64(14)
O3 C10 C1 122.50(15)
O3 C10 C9 120.58(15)
C1 C10 C9 116.91(13)
O5 C11 O4 122.81(15)
O5 C11 C12 128.84(14)
O4 C11 C12 108.27(13)
C13 C12 C16 108.78(13)
C13 C12 C11 129.31(14)
C16 C12 C11 121.10(13)
N1 C13 C12 126.49(14)
N1 C13 C14 124.06(14)
C12 C13 C14 109.00(13)
C17 C14 C15 119.32(15)
C17 C14 C13 134.00(14)
C15 C14 C13 106.65(13)
C20 C15 C14 122.05(16)
C20 C15 C16 128.84(15)
C14 C15 C16 109.09(13)
O6 C16 C12 128.54(15)
O6 C16 C15 125.03(15)
C12 C16 C15 106.40(12)
C14 C17 C18 118.52(15)
C19 C18 C17 121.69(17)
C18 C19 C20 120.05(16)
C15 C20 C19 118.35(16)
C13 N1 C22 121.96(13)
C13 N1 C21 122.45(13)
C22 N1 C21 115.59(12)
C27 C22 C23 121.15(15)
C27 C22 N1 119.90(16)
C23 C22 N1 118.94(16)
C24 C23 C22 119.43(17)
C23 C24 C25 119.93(17)
C24 C25 C26 120.39(16)
C27 C26 C25 119.95(18)
C22 C27 C26 119.14(17)

loop_
_geom_bond_atom_site_label_1
_geom_bond_atom_site_label_2
_geom_bond_distance
O1 C7 1.2274(18)
O2 C9 1.3425(18)
O3 C10 1.2260(18)
O4 C11 1.3804(18)
O4 C8 1.3925(18)
O5 C11 1.2028(19)
O6 C16 1.2399(18)
C1 C2 1.397(2)
C1 C6 1.405(2)
C1 C10 1.490(2)
C2 C3 1.386(2)
C3 C4 1.384(3)
C4 C5 1.384(2)
C5 C6 1.394(2)
C6 C7 1.494(2)
C7 C8 1.459(2)
C8 C9 1.346(2)
C9 C10 1.491(2)
C11 C12 1.457(2)
C12 C13 1.399(2)
C12 C16 1.455(2)
C13 N1 1.337(2)
C13 C14 1.507(2)
C14 C17 1.392(2)
C14 C15 1.399(2)
C15 C20 1.378(2)
C15 C16 1.497(2)
C17 C18 1.393(2)
C18 C19 1.382(2)
C19 C20 1.396(2)
N1 C22 1.4531(19)
N1 C21 1.475(2)
C22 C27 1.383(3)
C22 C23 1.386(2)
C23 C24 1.380(2)
C24 C25 1.385(3)
C25 C26 1.387(3)
C26 C27 1.386(2)
